data_7241010
loop_
_publ_author_name
'Liang, Chunshuang'

_publ_section_title
;
 Organic polymorphs based on an AEE-active tetraphenylethene
 salicylaldehyde Schiff-base derivative: the effect of molecular
 conformation on luminescence properties
;
_journal_issue 48
_journal_name_full 'RSC Advances'
_journal_page_first 29043
_journal_page_last 29050
_journal_paper_doi 10.1039/D0RA00118J
_journal_volume 10
_journal_year 2020
_chemical_formula_moiety 'C37 H27 N O'
_chemical_formula_sum 'C37 H27 N O'
_chemical_formula_weight 501.59
_space_group_crystal_system triclinic
_space_group_IT_number 2
_space_group_name_Hall '-P 1'
_space_group_name_H-M_alt 'P -1'
_atom_sites_solution_hydrogens geom
_audit_creation_method SHELXL-2014/7
_audit_update_record
;
2019-09-19 deposited with the CCDC.	2020-07-22 downloaded from the CCDC.
;
_cell_angle_alpha 82.8769(14)
_cell_angle_beta 69.9436(10)
_cell_angle_gamma 86.0352(14)
_cell_formula_units_Z 2
_cell_length_a 9.3440(5)
_cell_length_b 12.1505(5)
_cell_length_c 12.6030(5)
_cell_measurement_reflns_used 8254
_cell_measurement_temperature 300(2)
_cell_measurement_theta_max 26.36
_cell_measurement_theta_min 2.83
_cell_volume 1333.18(10)
_computing_cell_refinement 'Bruker D8 Venture'
_computing_data_collection 'Bruker D8 Venture'
_computing_data_reduction 'Bruker D8 Venture'
_computing_molecular_graphics 'Bruker SHELXTL'
_computing_publication_material 'Bruker SHELXTL'
_computing_structure_refinement 'SHELXL-2014/7 (Sheldrick, 2015)'
_computing_structure_solution 'SHELXT-2014/7 (Sheldrick, 2015)'
_diffrn_ambient_temperature 300(2)
_diffrn_measured_fraction_theta_full 0.979
_diffrn_measured_fraction_theta_max 0.981
_diffrn_measurement_device_type 'D8 VENTURE PHOTON II'
_diffrn_measurement_method 'phi and omega scans'
_diffrn_radiation_type MoK\a
_diffrn_radiation_wavelength 0.71073
_diffrn_reflns_av_R_equivalents 0.0172
_diffrn_reflns_av_unetI/netI 0.0194
_diffrn_reflns_Laue_measured_fraction_full 0.979
_diffrn_reflns_Laue_measured_fraction_max 0.981
_diffrn_reflns_limit_h_max 11
_diffrn_reflns_limit_h_min -11
_diffrn_reflns_limit_k_max 15
_diffrn_reflns_limit_k_min -15
_diffrn_reflns_limit_l_max 15
_diffrn_reflns_limit_l_min -15
_diffrn_reflns_number 15184
_diffrn_reflns_point_group_measured_fraction_full 0.979
_diffrn_reflns_point_group_measured_fraction_max 0.981
_diffrn_reflns_theta_full 25.242
_diffrn_reflns_theta_max 26.388
_diffrn_reflns_theta_min 2.381
_diffrn_source 'fine-focus sealed tube'
_exptl_absorpt_coefficient_mu 0.074
_exptl_absorpt_correction_T_max 0.993
_exptl_absorpt_correction_T_min 0.990
_exptl_absorpt_correction_type multi-scan
_exptl_crystal_colour 'Pale yellow'
_exptl_crystal_density_diffrn 1.250
_exptl_crystal_description block
_exptl_crystal_F_000 528
_exptl_crystal_recrystallization_method 'Re-crystallisation from solvent'
_exptl_crystal_size_max 0.130
_exptl_crystal_size_mid 0.110
_exptl_crystal_size_min 0.100
_refine_diff_density_max 0.176
_refine_diff_density_min -0.125
_refine_diff_density_rms 0.024
_refine_ls_extinction_method none
_refine_ls_goodness_of_fit_ref 1.067
_refine_ls_hydrogen_treatment constr
_refine_ls_matrix_type full
_refine_ls_number_parameters 353
_refine_ls_number_reflns 5367
_refine_ls_number_restraints 0
_refine_ls_restrained_S_all 1.067
_refine_ls_R_factor_all 0.0525
_refine_ls_R_factor_gt 0.0437
_refine_ls_shift/su_max 0.002
_refine_ls_shift/su_mean 0.000
_refine_ls_structure_factor_coef Fsqd
_refine_ls_weighting_details 'w=1/[\s^2^(Fo^2^)+(0.0574P)^2^+0.2035P] where P=(Fo^2^+2Fc^2^)/3'
_refine_ls_weighting_scheme calc
_refine_ls_wR_factor_gt 0.1167
_refine_ls_wR_factor_ref 0.1241
_reflns_Friedel_coverage 0.000
_reflns_number_gt 4489
_reflns_number_total 5367
_reflns_threshold_expression 'I > 2\s(I)'
_cod_data_source_file d0ra00118j2.cif
_cod_data_source_block 1
_cod_depositor_comments 'Adding full bibliography for 7241010--7241011.cif.'
_cod_database_code 7241010
_shelx_shelxl_version_number 2014/7
_shelx_space_group_comment
;
The symmetry employed for this shelxl refinement is uniquely defined
by the following loop, which should always be used as a source of
symmetry information in preference to the above space-group names.
They are only intended as comments.
;
_shelx_estimated_absorpt_t_min 0.990
_shelx_estimated_absorpt_t_max 0.993

loop_
_space_group_symop_operation_xyz
'x, y, z'
'-x, -y, -z'

loop_
_atom_site_label
_atom_site_type_symbol
_atom_site_fract_x
_atom_site_fract_y
_atom_site_fract_z
_atom_site_U_iso_or_equiv
_atom_site_adp_type
_atom_site_occupancy
_atom_site_site_symmetry_order
_atom_site_calc_flag
_atom_site_refinement_flags_posn
_atom_site_refinement_flags_adp
_atom_site_refinement_flags_occupancy
_atom_site_disorder_assembly
_atom_site_disorder_group
C1 C 1.07704(16) 0.86089(11) 0.56172(13) 0.0580(3) Uani 1 1 d . . . . .
H1 H 1.0121 0.8960 0.6226 0.070 Uiso 1 1 calc R U . . .
C2 C 1.19283(19) 0.91925(13) 0.47938(16) 0.0735(5) Uani 1 1 d . . . . .
H2 H 1.2068 0.9928 0.4859 0.088 Uiso 1 1 calc R U . . .
C3 C 1.28774(18) 0.86894(15) 0.38749(16) 0.0756(5) Uani 1 1 d . . . . .
H3 H 1.3669 0.9078 0.3327 0.091 Uiso 1 1 calc R U . . .
C4 C 1.26457(17) 0.76099(14) 0.37748(13) 0.0696(4) Uani 1 1 d . . . . .
H4 H 1.3264 0.7274 0.3144 0.084 Uiso 1 1 calc R U . . .
C5 C 1.14983(15) 0.70165(11) 0.46066(11) 0.0547(3) Uani 1 1 d . . . . .
H5 H 1.1355 0.6284 0.4533 0.066 Uiso 1 1 calc R U . . .
C6 C 1.05647(13) 0.75049(10) 0.55456(10) 0.0447(3) Uani 1 1 d . . . . .
C7 C 0.93381(13) 0.68909(10) 0.64815(10) 0.0441(3) Uani 1 1 d . . . . .
C8 C 0.96390(14) 0.59417(10) 0.70587(10) 0.0458(3) Uani 1 1 d . . . . .
C9 C 1.12231(14) 0.54755(10) 0.68507(10) 0.0455(3) Uani 1 1 d . . . . .
C10 C 1.23870(16) 0.61045(12) 0.68805(13) 0.0586(3) Uani 1 1 d . . . . .
H10 H 1.2184 0.6838 0.7040 0.070 Uiso 1 1 calc R U . . .
C11 C 1.38394(18) 0.56608(14) 0.66782(16) 0.0721(4) Uani 1 1 d . . . . .
H11 H 1.4605 0.6092 0.6710 0.087 Uiso 1 1 calc R U . . .
C12 C 1.41607(17) 0.45875(15) 0.64310(14) 0.0701(4) Uani 1 1 d . . . . .
H12 H 1.5152 0.4299 0.6267 0.084 Uiso 1 1 calc R U . . .
C13 C 1.30224(18) 0.39373(13) 0.64248(14) 0.0671(4) Uani 1 1 d . . . . .
H13 H 1.3235 0.3201 0.6277 0.080 Uiso 1 1 calc R U . . .
C14 C 1.15596(16) 0.43762(11) 0.66382(13) 0.0584(3) Uani 1 1 d . . . . .
H14 H 1.0790 0.3930 0.6639 0.070 Uiso 1 1 calc R U . . .
C15 C 0.84356(14) 0.52712(10) 0.79468(11) 0.0500(3) Uani 1 1 d . . . . .
C16 C 0.85796(19) 0.49590(15) 0.90048(13) 0.0723(5) Uani 1 1 d . . . . .
H16 H 0.9418 0.5178 0.9156 0.087 Uiso 1 1 calc R U . . .
C17 C 0.7482(2) 0.43234(18) 0.98361(16) 0.0953(7) Uani 1 1 d . . . . .
H17 H 0.7573 0.4129 1.0548 0.114 Uiso 1 1 calc R U . . .
C18 C 0.6252(2) 0.39790(15) 0.96062(19) 0.0942(7) Uani 1 1 d . . . . .
H18 H 0.5521 0.3545 1.0161 0.113 Uiso 1 1 calc R U . . .
C19 C 0.6107(2) 0.42718(14) 0.85716(17) 0.0820(5) Uani 1 1 d . . . . .
H19 H 0.5276 0.4038 0.8421 0.098 Uiso 1 1 calc R U . . .
C20 C 0.71895(16) 0.49158(12) 0.77415(13) 0.0609(4) Uani 1 1 d . . . . .
H20 H 0.7079 0.5113 0.7036 0.073 Uiso 1 1 calc R U . . .
C21 C 0.77921(13) 0.74329(9) 0.67361(10) 0.0431(3) Uani 1 1 d . . . . .
C22 C 0.69051(15) 0.76662(11) 0.78248(11) 0.0501(3) Uani 1 1 d . . . . .
H22 H 0.7256 0.7449 0.8428 0.060 Uiso 1 1 calc R U . . .
C23 C 0.55027(15) 0.82191(11) 0.80228(11) 0.0506(3) Uani 1 1 d . . . . .
H23 H 0.4924 0.8368 0.8756 0.061 Uiso 1 1 calc R U . . .
C24 C 0.49574(13) 0.85510(10) 0.71352(11) 0.0457(3) Uani 1 1 d . . . . .
C25 C 0.58495(14) 0.83446(11) 0.60412(11) 0.0492(3) Uani 1 1 d . . . . .
H25 H 0.5507 0.8577 0.5436 0.059 Uiso 1 1 calc R U . . .
C26 C 0.72427(14) 0.77951(10) 0.58501(11) 0.0482(3) Uani 1 1 d . . . . .
H26 H 0.7829 0.7663 0.5113 0.058 Uiso 1 1 calc R U . . .
C27 C 0.23544(14) 0.88256(11) 0.81139(11) 0.0486(3) Uani 1 1 d . . . . .
H27 H 0.2418 0.8184 0.8583 0.058 Uiso 1 1 calc R U . . .
C28 C 0.09061(14) 0.94262(11) 0.83416(11) 0.0485(3) Uani 1 1 d . . . . .
C29 C -0.04549(14) 0.89904(11) 0.91981(11) 0.0509(3) Uani 1 1 d . . . . .
C30 C -0.05155(17) 0.79359(13) 0.98192(13) 0.0650(4) Uani 1 1 d . . . . .
H30 H 0.0361 0.7484 0.9667 0.078 Uiso 1 1 calc R U . . .
C31 C -0.18270(19) 0.75574(17) 1.06399(15) 0.0785(5) Uani 1 1 d . . . . .
H31 H -0.1826 0.6860 1.1038 0.094 Uiso 1 1 calc R U . . .
C32 C -0.31689(19) 0.82105(18) 1.08840(16) 0.0787(5) Uani 1 1 d . . . . .
H32 H -0.4058 0.7953 1.1444 0.094 Uiso 1 1 calc R U . . .
C33 C -0.31596(17) 0.92135(17) 1.03011(16) 0.0741(5) Uani 1 1 d . . . . .
H33 H -0.4054 0.9646 1.0468 0.089 Uiso 1 1 calc R U . . .
C34 C -0.18289(15) 0.96357(13) 0.94380(13) 0.0596(4) Uani 1 1 d . . . . .
C35 C -0.18306(19) 1.06833(15) 0.88160(17) 0.0740(5) Uani 1 1 d . . . . .
H35 H -0.2729 1.1111 0.8974 0.089 Uiso 1 1 calc R U . . .
C36 C -0.0558(2) 1.10830(14) 0.79952(17) 0.0759(5) Uani 1 1 d . . . . .
H36 H -0.0598 1.1775 0.7597 0.091 Uiso 1 1 calc R U . . .
C37 C 0.08281(16) 1.04600(12) 0.77374(12) 0.0563(3) Uani 1 1 d . . . . .
N1 N 0.35533(12) 0.91441(9) 0.72893(9) 0.0520(3) Uani 1 1 d . . . . .
O1 O 0.20329(13) 1.08999(9) 0.69108(10) 0.0724(3) Uani 1 1 d . . . . .
H1A H 0.2772 1.0472 0.6831 0.109 Uiso 1 1 calc R U . . .

loop_
_atom_site_aniso_label
_atom_site_aniso_U_11
_atom_site_aniso_U_22
_atom_site_aniso_U_33
_atom_site_aniso_U_23
_atom_site_aniso_U_13
_atom_site_aniso_U_12
C1 0.0588(8) 0.0475(7) 0.0647(9) -0.0038(6) -0.0175(7) -0.0046(6)
C2 0.0734(10) 0.0519(8) 0.0924(12) 0.0078(8) -0.0263(9) -0.0190(7)
C3 0.0591(9) 0.0744(10) 0.0780(11) 0.0208(9) -0.0108(8) -0.0159(8)
C4 0.0582(8) 0.0744(10) 0.0577(9) 0.0058(7) -0.0016(7) 0.0051(7)
C5 0.0546(7) 0.0488(7) 0.0530(7) -0.0004(6) -0.0108(6) 0.0024(6)
C6 0.0407(6) 0.0435(6) 0.0485(7) 0.0007(5) -0.0155(5) 0.0001(5)
C7 0.0434(6) 0.0432(6) 0.0444(6) -0.0042(5) -0.0132(5) -0.0015(5)
C8 0.0456(6) 0.0443(6) 0.0468(6) -0.0026(5) -0.0156(5) -0.0015(5)
C9 0.0454(6) 0.0450(6) 0.0453(6) 0.0005(5) -0.0164(5) -0.0001(5)
C10 0.0583(8) 0.0489(7) 0.0747(9) -0.0030(6) -0.0314(7) -0.0020(6)
C11 0.0537(8) 0.0708(10) 0.0978(12) 0.0036(9) -0.0365(8) -0.0072(7)
C12 0.0496(8) 0.0808(11) 0.0786(10) -0.0031(8) -0.0245(7) 0.0121(7)
C13 0.0695(9) 0.0585(8) 0.0764(10) -0.0157(7) -0.0294(8) 0.0174(7)
C14 0.0558(8) 0.0484(7) 0.0743(9) -0.0078(6) -0.0264(7) 0.0004(6)
C15 0.0473(7) 0.0433(6) 0.0514(7) 0.0026(5) -0.0101(5) 0.0032(5)
C16 0.0660(9) 0.0830(11) 0.0579(9) 0.0123(8) -0.0173(7) 0.0110(8)
C17 0.0913(14) 0.0988(14) 0.0622(10) 0.0288(10) -0.0016(9) 0.0278(12)
C18 0.0768(12) 0.0672(10) 0.0940(14) 0.0242(10) 0.0161(11) 0.0026(9)
C19 0.0663(10) 0.0637(9) 0.0940(13) -0.0024(9) 0.0020(9) -0.0171(8)
C20 0.0555(8) 0.0539(8) 0.0651(9) -0.0045(6) -0.0091(7) -0.0090(6)
C21 0.0412(6) 0.0390(6) 0.0458(6) -0.0015(5) -0.0113(5) -0.0018(5)
C22 0.0528(7) 0.0516(7) 0.0443(7) -0.0024(5) -0.0166(6) 0.0045(6)
C23 0.0514(7) 0.0513(7) 0.0429(6) -0.0061(5) -0.0089(5) 0.0057(5)
C24 0.0423(6) 0.0395(6) 0.0510(7) -0.0009(5) -0.0115(5) -0.0005(5)
C25 0.0464(6) 0.0531(7) 0.0461(7) 0.0017(5) -0.0153(5) -0.0014(5)
C26 0.0450(6) 0.0527(7) 0.0423(6) -0.0039(5) -0.0095(5) -0.0005(5)
C27 0.0488(7) 0.0468(6) 0.0492(7) -0.0049(5) -0.0163(6) 0.0030(5)
C28 0.0477(7) 0.0514(7) 0.0490(7) -0.0097(5) -0.0197(5) 0.0058(5)
C29 0.0450(7) 0.0602(8) 0.0510(7) -0.0147(6) -0.0187(6) 0.0027(6)
C30 0.0507(8) 0.0693(9) 0.0667(9) -0.0015(7) -0.0119(7) 0.0022(7)
C31 0.0656(10) 0.0874(12) 0.0710(10) 0.0013(9) -0.0101(8) -0.0103(9)
C32 0.0563(9) 0.0998(14) 0.0709(10) -0.0169(10) -0.0043(8) -0.0156(9)
C33 0.0420(7) 0.0991(13) 0.0844(11) -0.0373(10) -0.0175(7) 0.0047(8)
C34 0.0465(7) 0.0722(9) 0.0677(9) -0.0241(7) -0.0249(6) 0.0070(6)
C35 0.0551(9) 0.0769(10) 0.0956(12) -0.0174(9) -0.0336(9) 0.0187(8)
C36 0.0748(11) 0.0634(9) 0.0966(12) -0.0023(8) -0.0440(10) 0.0173(8)
C37 0.0575(8) 0.0559(8) 0.0590(8) -0.0058(6) -0.0254(7) 0.0048(6)
N1 0.0468(6) 0.0505(6) 0.0540(6) -0.0026(5) -0.0131(5) 0.0049(5)
O1 0.0730(7) 0.0627(6) 0.0733(7) 0.0122(5) -0.0221(6) 0.0055(5)

loop_
_atom_type_symbol
_atom_type_description
_atom_type_scat_dispersion_real
_atom_type_scat_dispersion_imag
_atom_type_scat_source
C C 0.0033 0.0016 'International Tables Vol C Tables 4.2.6.8 and 6.1.1.4'
H H 0.0000 0.0000 'International Tables Vol C Tables 4.2.6.8 and 6.1.1.4'
N N 0.0061 0.0033 'International Tables Vol C Tables 4.2.6.8 and 6.1.1.4'
O O 0.0106 0.0060 'International Tables Vol C Tables 4.2.6.8 and 6.1.1.4'

loop_
_geom_angle_atom_site_label_1
_geom_angle_atom_site_label_2
_geom_angle_atom_site_label_3
_geom_angle
_geom_angle_site_symmetry_1
_geom_angle_site_symmetry_3
_geom_angle_publ_flag
C2 C1 C6 120.67(14) . . ?
C2 C1 H1 119.7 . . ?
C6 C1 H1 119.7 . . ?
C3 C2 C1 120.24(14) . . ?
C3 C2 H2 119.9 . . ?
C1 C2 H2 119.9 . . ?
C4 C3 C2 119.48(14) . . ?
C4 C3 H3 120.3 . . ?
C2 C3 H3 120.3 . . ?
C3 C4 C5 120.46(15) . . ?
C3 C4 H4 119.8 . . ?
C5 C4 H4 119.8 . . ?
C6 C5 C4 120.47(13) . . ?
C6 C5 H5 119.8 . . ?
C4 C5 H5 119.8 . . ?
C5 C6 C1 118.60(12) . . ?
C5 C6 C7 122.52(11) . . ?
C1 C6 C7 118.88(11) . . ?
C8 C7 C21 123.75(11) . . ?
C8 C7 C6 121.83(11) . . ?
C21 C7 C6 114.40(10) . . ?
C7 C8 C15 123.32(11) . . ?
C7 C8 C9 122.32(11) . . ?
C15 C8 C9 114.36(10) . . ?
C10 C9 C14 117.91(12) . . ?
C10 C9 C8 121.97(11) . . ?
C14 C9 C8 120.11(11) . . ?
C11 C10 C9 120.99(14) . . ?
C11 C10 H10 119.5 . . ?
C9 C10 H10 119.5 . . ?
C12 C11 C10 120.22(15) . . ?
C12 C11 H11 119.9 . . ?
C10 C11 H11 119.9 . . ?
C11 C12 C13 120.01(14) . . ?
C11 C12 H12 120.0 . . ?
C13 C12 H12 120.0 . . ?
C12 C13 C14 119.92(14) . . ?
C12 C13 H13 120.0 . . ?
C14 C13 H13 120.0 . . ?
C13 C14 C9 120.88(13) . . ?
C13 C14 H14 119.6 . . ?
C9 C14 H14 119.6 . . ?
C20 C15 C16 118.43(13) . . ?
C20 C15 C8 121.94(12) . . ?
C16 C15 C8 119.60(13) . . ?
C17 C16 C15 120.41(18) . . ?
C17 C16 H16 119.8 . . ?
C15 C16 H16 119.8 . . ?
C18 C17 C16 119.87(18) . . ?
C18 C17 H17 120.1 . . ?
C16 C17 H17 120.1 . . ?
C19 C18 C17 120.20(16) . . ?
C19 C18 H18 119.9 . . ?
C17 C18 H18 119.9 . . ?
C18 C19 C20 120.27(19) . . ?
C18 C19 H19 119.9 . . ?
C20 C19 H19 119.9 . . ?
C19 C20 C15 120.81(16) . . ?
C19 C20 H20 119.6 . . ?
C15 C20 H20 119.6 . . ?
C22 C21 C26 117.84(11) . . ?
C22 C21 C7 122.36(11) . . ?
C26 C21 C7 119.64(11) . . ?
C23 C22 C21 120.87(12) . . ?
C23 C22 H22 119.6 . . ?
C21 C22 H22 119.6 . . ?
C24 C23 C22 120.52(12) . . ?
C24 C23 H23 119.7 . . ?
C22 C23 H23 119.7 . . ?
C23 C24 C25 119.06(11) . . ?
C23 C24 N1 122.60(11) . . ?
C25 C24 N1 118.26(11) . . ?
C26 C25 C24 120.11(12) . . ?
C26 C25 H25 119.9 . . ?
C24 C25 H25 119.9 . . ?
C25 C26 C21 121.56(11) . . ?
C25 C26 H26 119.2 . . ?
C21 C26 H26 119.2 . . ?
N1 C27 C28 122.55(12) . . ?
N1 C27 H27 118.7 . . ?
C28 C27 H27 118.7 . . ?
C37 C28 C29 119.13(12) . . ?
C37 C28 C27 119.56(12) . . ?
C29 C28 C27 121.29(11) . . ?
C30 C29 C34 117.00(13) . . ?
C30 C29 C28 123.65(12) . . ?
C34 C29 C28 119.35(13) . . ?
C31 C30 C29 121.92(15) . . ?
C31 C30 H30 119.0 . . ?
C29 C30 H30 119.0 . . ?
C30 C31 C32 120.54(17) . . ?
C30 C31 H31 119.7 . . ?
C32 C31 H31 119.7 . . ?
C33 C32 C31 119.23(15) . . ?
C33 C32 H32 120.4 . . ?
C31 C32 H32 120.4 . . ?
C32 C33 C34 122.12(15) . . ?
C32 C33 H33 118.9 . . ?
C34 C33 H33 118.9 . . ?
C35 C34 C29 118.93(14) . . ?
C35 C34 C33 121.91(14) . . ?
C29 C34 C33 119.15(15) . . ?
C36 C35 C34 121.69(14) . . ?
C36 C35 H35 119.2 . . ?
C34 C35 H35 119.2 . . ?
C35 C36 C37 120.70(15) . . ?
C35 C36 H36 119.7 . . ?
C37 C36 H36 119.7 . . ?
O1 C37 C28 122.36(12) . . ?
O1 C37 C36 117.48(13) . . ?
C28 C37 C36 120.16(14) . . ?
C27 N1 C24 120.16(11) . . ?
C37 O1 H1A 109.5 . . ?

loop_
_geom_bond_atom_site_label_1
_geom_bond_atom_site_label_2
_geom_bond_distance
_geom_bond_site_symmetry_2
_geom_bond_publ_flag
C1 C2 1.380(2) . ?
C1 C6 1.3864(18) . ?
C1 H1 0.9300 . ?
C2 C3 1.377(3) . ?
C2 H2 0.9300 . ?
C3 C4 1.372(3) . ?
C3 H3 0.9300 . ?
C4 C5 1.3846(19) . ?
C4 H4 0.9300 . ?
C5 C6 1.3813(18) . ?
C5 H5 0.9300 . ?
C6 C7 1.4947(16) . ?
C7 C8 1.3512(17) . ?
C7 C21 1.4921(16) . ?
C8 C15 1.4893(17) . ?
C8 C9 1.4951(17) . ?
C9 C10 1.3851(18) . ?
C9 C14 1.3883(19) . ?
C10 C11 1.376(2) . ?
C10 H10 0.9300 . ?
C11 C12 1.368(2) . ?
C11 H11 0.9300 . ?
C12 C13 1.371(2) . ?
C12 H12 0.9300 . ?
C13 C14 1.381(2) . ?
C13 H13 0.9300 . ?
C14 H14 0.9300 . ?
C15 C20 1.383(2) . ?
C15 C16 1.389(2) . ?
C16 C17 1.385(2) . ?
C16 H16 0.9300 . ?
C17 C18 1.380(3) . ?
C17 H17 0.9300 . ?
C18 C19 1.358(3) . ?
C18 H18 0.9300 . ?
C19 C20 1.382(2) . ?
C19 H19 0.9300 . ?
C20 H20 0.9300 . ?
C21 C22 1.3907(17) . ?
C21 C26 1.3943(18) . ?
C22 C23 1.3879(17) . ?
C22 H22 0.9300 . ?
C23 C24 1.3872(19) . ?
C23 H23 0.9300 . ?
C24 C25 1.3883(18) . ?
C24 N1 1.4169(16) . ?
C25 C26 1.3795(17) . ?
C25 H25 0.9300 . ?
C26 H26 0.9300 . ?
C27 N1 1.2831(16) . ?
C27 C28 1.4475(17) . ?
C27 H27 0.9300 . ?
C28 C37 1.3967(19) . ?
C28 C29 1.4397(18) . ?
C29 C30 1.410(2) . ?
C29 C34 1.4170(18) . ?
C30 C31 1.369(2) . ?
C30 H30 0.9300 . ?
C31 C32 1.398(3) . ?
C31 H31 0.9300 . ?
C32 C33 1.342(3) . ?
C32 H32 0.9300 . ?
C33 C34 1.419(2) . ?
C33 H33 0.9300 . ?
C34 C35 1.410(2) . ?
C35 C36 1.353(2) . ?
C35 H35 0.9300 . ?
C36 C37 1.412(2) . ?
C36 H36 0.9300 . ?
C37 O1 1.3338(17) . ?
O1 H1A 0.8200 . ?
